data_7041125
loop_
_publ_author_name
'Su, Wei'
'Tang, Zhaofeng'
'Li, Peiyuan'
'Wang, Gufeng'
'Xiao, Qi'
'Li, Yuchun'
'Huang, Shan'
'Gu, Yunqiong'
'Lai, Zefeng'
'Zhang, Yuexing'

_publ_section_title
;
 New dinuclear ruthenium arene complexes containing thiosemicarbazone
 ligands: synthesis, structure and cytotoxic studies.
;
_journal_issue 48
_journal_name_full 'Dalton transactions (Cambridge, England : 2003)'
_journal_page_first 19329
_journal_page_last 19340
_journal_paper_doi 10.1039/c6dt03306g
_journal_volume 45
_journal_year 2016
_chemical_formula_moiety 'C21 H29 N3 O Ru S, F6 P'
_chemical_formula_sum 'C21 H29 F6 N3 O P Ru S'
_chemical_formula_weight 617.57
_chemical_name_systematic
;
 ? 
;
_space_group_crystal_system orthorhombic
_space_group_IT_number 60
_space_group_name_Hall '-P 2n 2ab'
_space_group_name_H-M_alt 'P b c n'
_symmetry_space_group_name_Hall '-P 2n 2ab'
_symmetry_space_group_name_H-M 'P b c n'
_atom_sites_solution_hydrogens geom
_atom_sites_solution_primary direct
_atom_sites_solution_secondary difmap
_audit_creation_date 2016-05-27
_audit_creation_method
;
  Olex2 1.1
  (compiled 2011.02.15 svn.r1672, GUI svn.r3494)
;
_audit_update_record
;
2016-05-12 deposited with the CCDC.
2016-11-07 downloaded from the CCDC.
;
_cell_angle_alpha 90.00
_cell_angle_beta 90.00
_cell_angle_gamma 90.00
_cell_formula_units_Z 8
_cell_length_a 21.9788(12)
_cell_length_b 11.9570(4)
_cell_length_c 19.9765(11)
_cell_measurement_reflns_used 15086
_cell_measurement_temperature 293(2)
_cell_measurement_theta_max 26.4260
_cell_measurement_theta_min 3.6700
_cell_volume 5249.8(4)
_computing_cell_refinement
;
CrysAlisPro, Agilent Technologies,
Version 1.171.37.35 (release 13-08-2014 CrysAlis171 .NET)
(compiled Aug 13 2014,18:06:01)
;
_computing_data_collection
;
CrysAlisPro, Agilent Technologies,
Version 1.171.37.35 (release 13-08-2014 CrysAlis171 .NET)
(compiled Aug 13 2014,18:06:01)
;
_computing_data_reduction
;
CrysAlisPro, Agilent Technologies,
Version 1.171.37.35 (release 13-08-2014 CrysAlis171 .NET)
(compiled Aug 13 2014,18:06:01)
;
_computing_molecular_graphics
;
O. V. Dolomanov, L. J. Bourhis, R. J. Gildea, J. A. K. Howard and H. Puschmann,
OLEX2: a complete structure solution, refinement and analysis program.
J. Appl. Cryst. (2009). 42, 339-341.
;
_computing_publication_material
;
O. V. Dolomanov, L. J. Bourhis, R. J. Gildea, J. A. K. Howard and H. Puschmann,
OLEX2: a complete structure solution, refinement and analysis program.
J. Appl. Cryst. (2009). 42, 339-341.
;
_computing_structure_refinement 'SHELXL-97 (Sheldrick, 1997)'
_computing_structure_solution 'A short history of SHELX (Sheldrick, 2007)/Bruker'
_diffrn_ambient_temperature 293(2)
_diffrn_detector 'CCD plate'
_diffrn_detector_area_resol_mean 15.9784
_diffrn_detector_type Eos
_diffrn_measured_fraction_theta_full 0.9963
_diffrn_measured_fraction_theta_max 0.9589
_diffrn_measurement_details
;
#__ type_ start__ end____ width___ exp.time_
  1 omega  -94.00  -35.00   1.0000    5.0000
omega____ theta____ kappa____ phi______ frames
    -      -18.3169 -178.0000   90.0000 59

#__ type_ start__ end____ width___ exp.time_
  2 omega  -88.00   12.00   1.0000    5.0000
omega____ theta____ kappa____ phi______ frames
    -      -18.3169  -77.0000    0.0000 100

#__ type_ start__ end____ width___ exp.time_
  3 omega  -94.00  -35.00   1.0000    5.0000
omega____ theta____ kappa____ phi______ frames
    -      -18.3169 -178.0000  -30.0000 59

#__ type_ start__ end____ width___ exp.time_
  4 omega  -72.00    3.00   1.0000    5.0000
omega____ theta____ kappa____ phi______ frames
    -      -18.3169  -57.0000   60.0000 75

#__ type_ start__ end____ width___ exp.time_
  5 omega  -73.00  -45.00   1.0000    5.0000
omega____ theta____ kappa____ phi______ frames
    -      -18.3169  127.0000 -165.0000 28

#__ type_ start__ end____ width___ exp.time_
  6 omega   37.00   62.00   1.0000    5.0000
omega____ theta____ kappa____ phi______ frames
    -       19.3325  178.0000  150.0000 25

#__ type_ start__ end____ width___ exp.time_
  7 omega   42.00   68.00   1.0000    5.0000
omega____ theta____ kappa____ phi______ frames
    -       19.3325   57.0000 -120.0000 26

#__ type_ start__ end____ width___ exp.time_
  8 omega  -53.00   42.00   1.0000    5.0000
omega____ theta____ kappa____ phi______ frames
    -       19.3325  -38.0000 -150.0000 95

#__ type_ start__ end____ width___ exp.time_
  9 omega  -20.00   50.00   1.0000    5.0000
omega____ theta____ kappa____ phi______ frames
    -       19.3325  -99.0000    0.0000 70

#__ type_ start__ end____ width___ exp.time_
 10 omega    4.00   30.00   1.0000    5.0000
omega____ theta____ kappa____ phi______ frames
    -       19.3325   57.0000 -120.0000 26

#__ type_ start__ end____ width___ exp.time_
 11 omega  -40.00   44.00   1.0000    5.0000
omega____ theta____ kappa____ phi______ frames
    -       19.3325  -38.0000   90.0000 84
;
_diffrn_measurement_device 'four-circle diffractometer'
_diffrn_measurement_device_type 'SuperNova, Single source at offset, Eos'
_diffrn_measurement_method '\w scans'
_diffrn_orient_matrix_UB_11 0.0299670000
_diffrn_orient_matrix_UB_12 -0.0218828000
_diffrn_orient_matrix_UB_13 0.0008652000
_diffrn_orient_matrix_UB_21 -0.0116529000
_diffrn_orient_matrix_UB_22 -0.0545532000
_diffrn_orient_matrix_UB_23 -0.0054785000
_diffrn_orient_matrix_UB_31 0.0025465000
_diffrn_orient_matrix_UB_32 0.0079556000
_diffrn_orient_matrix_UB_33 -0.0350788000
_diffrn_radiation_monochromator mirror
_diffrn_radiation_probe x-ray
_diffrn_radiation_type 'Mo K\a'
_diffrn_radiation_wavelength 0.71073
_diffrn_reflns_av_R_equivalents 0.0460
_diffrn_reflns_av_unetI/netI 0.0214
_diffrn_reflns_limit_h_max 27
_diffrn_reflns_limit_h_min -27
_diffrn_reflns_limit_k_max 14
_diffrn_reflns_limit_k_min -14
_diffrn_reflns_limit_l_max 24
_diffrn_reflns_limit_l_min -24
_diffrn_reflns_number 62168
_diffrn_reflns_theta_full 26.37
_diffrn_reflns_theta_max 26.37
_diffrn_reflns_theta_min 3.41
_diffrn_source 'SuperNova (Mo) X-ray Source'
_exptl_absorpt_coefficient_mu 0.799
_exptl_absorpt_correction_T_max 1.00000
_exptl_absorpt_correction_T_min 0.72988
_exptl_absorpt_correction_type multi-scan
_exptl_absorpt_process_details
;
CrysAlisPro, Agilent Technologies,
Version 1.171.37.35 (release 13-08-2014 CrysAlis171 .NET)
(compiled Aug 13 2014,18:06:01)
Empirical absorption correction using spherical harmonics,
 implemented in SCALE3 ABSPACK scaling algorithm.
;
_exptl_crystal_density_diffrn 1.563
_exptl_crystal_density_method 'not measured'
_exptl_crystal_F_000 2504
_exptl_crystal_size_max 0.20
_exptl_crystal_size_mid 0.08
_exptl_crystal_size_min 0.05
_refine_diff_density_max 1.581
_refine_diff_density_min -0.861
_refine_diff_density_rms 0.112
_refine_ls_extinction_method none
_refine_ls_goodness_of_fit_ref 1.094
_refine_ls_hydrogen_treatment mixed
_refine_ls_matrix_type full
_refine_ls_number_parameters 312
_refine_ls_number_reflns 5353
_refine_ls_number_restraints 814
_refine_ls_restrained_S_all 1.170
_refine_ls_R_factor_all 0.0820
_refine_ls_R_factor_gt 0.0684
_refine_ls_shift/su_max 0.046
_refine_ls_shift/su_mean 0.003
_refine_ls_structure_factor_coef Fsqd
_refine_ls_weighting_details 'calc w=1/[\s^2^(Fo^2^)+(0.1036P)^2^+16.5536P] where P=(Fo^2^+2Fc^2^)/3'
_refine_ls_weighting_scheme calc
_refine_ls_wR_factor_gt 0.1929
_refine_ls_wR_factor_ref 0.2077
_reflns_number_gt 4356
_reflns_number_total 5353
_reflns_threshold_expression >2sigma(I)
_cod_data_source_file c6dt03306g2.cif
_cod_data_source_block 20151024-hfp-tzf-11
_cod_depositor_comments 'Adding full bibliography for 7041117--7041126.cif.'
_cod_database_code 7041125
_reflns_odcompleteness_completeness 99.63
_reflns_odcompleteness_iscentric 1
_reflns_odcompleteness_theta 26.32

loop_
_space_group_symop_id
_space_group_symop_operation_xyz
1 'x, y, z'
2 '-x+1/2, -y+1/2, z+1/2'
3 'x+1/2, -y+1/2, -z'
4 '-x, y, -z+1/2'
5 '-x, -y, -z'
6 'x-1/2, y-1/2, -z-1/2'
7 '-x-1/2, y-1/2, z'
8 'x, -y, z-1/2'

loop_
_atom_site_label
_atom_site_type_symbol
_atom_site_fract_x
_atom_site_fract_y
_atom_site_fract_z
_atom_site_U_iso_or_equiv
_atom_site_adp_type
_atom_site_occupancy
_atom_site_symmetry_multiplicity
_atom_site_calc_flag
_atom_site_refinement_flags
Ru1 Ru 0.42532(2) 0.33881(4) 0.71351(2) 0.0436(2) Uani 1 1 d U
O1 O 0.3078(3) 0.0517(6) 0.5593(3) 0.0902(17) Uani 1 1 d U
P1 P 0.4089(2) -0.2551(3) 0.89374(18) 0.1160(11) Uani 1 1 d DU
N1 N 0.4593(3) 0.0908(5) 0.8506(3) 0.0626(14) Uani 1 1 d U
H1 H 0.4506 0.0240 0.8379 0.075 Uiso 1 1 calc R
N2 N 0.4243(2) 0.1719(5) 0.7482(3) 0.0561(13) Uani 1 1 d U
N3 N 0.4017(3) 0.0704(5) 0.7304(3) 0.0621(14) Uani 1 1 d U
H3 H 0.4038 0.0133 0.7565 0.075 Uiso 1 1 calc R
F5 F 0.4051(6) -0.1340(6) 0.8820(6) 0.228(4) Uani 1 1 d DU
C1 C 0.4484(5) 0.4677(9) 0.5624(4) 0.093(3) Uani 1 1 d U
H1A H 0.4877 0.4960 0.5748 0.139 Uiso 1 1 calc R
H1B H 0.4287 0.5202 0.5332 0.139 Uiso 1 1 calc R
H1C H 0.4531 0.3975 0.5397 0.139 Uiso 1 1 calc R
C2 C 0.4102(3) 0.4512(6) 0.6245(4) 0.0622(16) Uani 1 1 d U
F2 F 0.4173(6) -0.3791(7) 0.8977(6) 0.216(5) Uani 1 1 d DU
C3 C 0.4208(3) 0.5148(6) 0.6817(4) 0.0652(17) Uani 1 1 d U
H3A H 0.4513 0.5688 0.6817 0.078 Uiso 1 1 calc R
F3 F 0.3687(8) -0.2640(14) 0.9528(7) 0.288(6) Uani 1 1 d DU
C4 C 0.3852(4) 0.4971(7) 0.7397(4) 0.0744(19) Uani 1 1 d U
H4 H 0.3931 0.5399 0.7776 0.089 Uiso 1 1 calc R
C5 C 0.3394(4) 0.4188(7) 0.7421(4) 0.0720(18) Uani 1 1 d U
F1 F 0.4624(6) -0.2551(13) 0.9376(7) 0.288(6) Uani 1 1 d DU
C6 C 0.2521(5) 0.4950(11) 0.8063(5) 0.107(3) Uani 1 1 d U
H6A H 0.2345 0.4988 0.8503 0.160 Uiso 1 1 calc R
H6B H 0.2213 0.4755 0.7744 0.160 Uiso 1 1 calc R
H6C H 0.2691 0.5665 0.7949 0.160 Uiso 1 1 calc R
C7 C 0.3016(6) 0.4076(11) 0.8055(6) 0.112(3) Uani 1 1 d U
H7 H 0.3299 0.4442 0.8364 0.135 Uiso 1 1 calc R
C9 C 0.3301(3) 0.3520(7) 0.6853(4) 0.0696(18) Uani 1 1 d U
H9 H 0.3004 0.2966 0.6861 0.084 Uiso 1 1 calc R
C10 C 0.3657(3) 0.3682(7) 0.6265(4) 0.0654(17) Uani 1 1 d U
H10 H 0.3593 0.3231 0.5892 0.078 Uiso 1 1 calc R
C11 C 0.4356(5) 0.1243(11) 0.9686(5) 0.103(3) Uani 1 1 d U
H11A H 0.4064 0.1770 0.9518 0.154 Uiso 1 1 calc R
H11B H 0.4539 0.1534 1.0086 0.154 Uiso 1 1 calc R
H11C H 0.4156 0.0549 0.9785 0.154 Uiso 1 1 calc R
C12 C 0.4829(4) 0.1054(8) 0.9179(4) 0.0727(19) Uani 1 1 d U
H12A H 0.5106 0.1685 0.9181 0.087 Uiso 1 1 calc R
H12B H 0.5060 0.0394 0.9301 0.087 Uiso 1 1 calc R
C13 C 0.4503(3) 0.1730(5) 0.8076(3) 0.0506(14) Uani 1 1 d U
C14 C 0.3765(3) 0.0647(6) 0.6712(3) 0.0603(15) Uani 1 1 d U
H14 H 0.3741 0.1278 0.6442 0.072 Uiso 1 1 calc R
C15 C 0.3525(4) -0.0402(6) 0.6486(4) 0.0677(17) Uani 1 1 d U
C16 C 0.3603(4) -0.1408(8) 0.6832(6) 0.087(2) Uani 1 1 d U
H16 H 0.3837 -0.1411 0.7221 0.105 Uiso 1 1 calc R
C17 C 0.3347(5) -0.2398(8) 0.6618(6) 0.102(3) Uani 1 1 d U
H17 H 0.3394 -0.3045 0.6871 0.122 Uiso 1 1 calc R
C18 C 0.3028(5) -0.2430(9) 0.6043(6) 0.103(3) Uani 1 1 d U
H18 H 0.2874 -0.3107 0.5888 0.124 Uiso 1 1 calc R
C19 C 0.2932(5) -0.1489(8) 0.5693(6) 0.090(2) Uani 1 1 d U
H19 H 0.2703 -0.1518 0.5302 0.108 Uiso 1 1 calc R
C20 C 0.3173(4) -0.0457(7) 0.5909(4) 0.0679(17) Uani 1 1 d U
C21 C 0.2764(6) 0.0498(12) 0.4972(5) 0.124(4) Uani 1 1 d U
H21A H 0.2955 -0.0032 0.4678 0.187 Uiso 1 1 calc R
H21B H 0.2777 0.1228 0.4773 0.187 Uiso 1 1 calc R
H21C H 0.2349 0.0284 0.5046 0.187 Uiso 1 1 calc R
F4 F 0.3592(5) -0.2706(9) 0.8440(6) 0.220(4) Uani 1 1 d DU
C8 C 0.2963(6) 0.3103(11) 0.8377(7) 0.134(4) Uani 1 1 d U
H8A H 0.2641 0.2672 0.8180 0.201 Uiso 1 1 calc R
H8B H 0.2872 0.3241 0.8840 0.201 Uiso 1 1 calc R
H8C H 0.3339 0.2696 0.8343 0.201 Uiso 1 1 calc R
S1 S 0.47087(7) 0.31388(14) 0.82238(7) 0.0497(4) Uani 1 1 d U
F6 F 0.4519(6) -0.2608(13) 0.8343(7) 0.293(6) Uani 1 1 d DU

loop_
_atom_site_aniso_label
_atom_site_aniso_U_11
_atom_site_aniso_U_22
_atom_site_aniso_U_33
_atom_site_aniso_U_23
_atom_site_aniso_U_13
_atom_site_aniso_U_12
Ru1 0.0473(3) 0.0449(3) 0.0385(3) 0.00096(17) 0.00384(19) 0.00085(18)
O1 0.105(4) 0.098(4) 0.068(3) -0.003(3) -0.023(3) -0.003(3)
P1 0.158(3) 0.091(2) 0.099(2) 0.0006(16) -0.043(2) -0.001(2)
N1 0.072(3) 0.054(3) 0.061(3) 0.012(3) -0.005(3) -0.012(3)
N2 0.056(3) 0.057(3) 0.055(3) 0.001(2) 0.003(2) -0.006(2)
N3 0.066(3) 0.052(3) 0.068(3) 0.008(3) 0.002(3) -0.006(3)
F5 0.366(11) 0.103(5) 0.215(9) 0.026(6) -0.059(9) -0.040(7)
C1 0.098(6) 0.113(7) 0.068(5) 0.029(5) 0.015(5) 0.002(6)
C2 0.064(4) 0.068(4) 0.055(3) 0.018(3) -0.004(3) 0.005(3)
F2 0.299(12) 0.140(7) 0.210(9) -0.008(7) -0.085(8) 0.061(7)
C3 0.069(4) 0.054(4) 0.073(4) 0.012(3) -0.006(3) 0.003(3)
F3 0.386(14) 0.258(11) 0.219(11) 0.060(10) 0.081(11) 0.079(11)
C4 0.089(4) 0.067(4) 0.067(4) -0.006(3) -0.004(4) 0.029(4)
C5 0.070(4) 0.083(4) 0.063(4) 0.018(3) 0.020(3) 0.028(3)
F1 0.322(13) 0.259(11) 0.284(12) 0.028(10) -0.166(10) -0.095(10)
C6 0.085(6) 0.132(8) 0.103(6) 0.005(6) 0.026(5) 0.044(6)
C7 0.112(6) 0.127(7) 0.097(6) 0.033(5) 0.044(5) 0.050(6)
C9 0.050(3) 0.081(4) 0.079(4) 0.020(3) 0.001(3) 0.004(3)
C10 0.058(4) 0.080(4) 0.058(3) 0.006(3) -0.015(3) 0.001(3)
C11 0.099(7) 0.139(8) 0.071(6) 0.006(6) 0.004(5) -0.008(6)
C12 0.071(4) 0.085(5) 0.062(4) 0.025(4) -0.004(3) -0.005(4)
C13 0.048(3) 0.059(3) 0.045(3) 0.003(3) 0.005(3) -0.004(3)
C14 0.056(3) 0.069(4) 0.056(3) -0.006(3) -0.001(3) 0.001(3)
C15 0.067(4) 0.066(4) 0.070(4) -0.007(3) 0.002(3) 0.005(3)
C16 0.086(5) 0.073(4) 0.103(5) 0.003(4) -0.021(4) 0.009(4)
C17 0.105(6) 0.064(4) 0.137(6) -0.012(5) -0.012(5) 0.008(4)
C18 0.103(6) 0.076(5) 0.130(6) -0.028(5) 0.002(5) -0.002(5)
C19 0.080(5) 0.093(5) 0.098(5) -0.027(4) -0.001(4) -0.005(4)
C20 0.065(4) 0.071(4) 0.068(4) -0.013(3) 0.004(3) 0.002(3)
C21 0.144(9) 0.164(10) 0.065(5) -0.010(6) -0.030(6) 0.018(8)
F4 0.238(9) 0.178(8) 0.245(10) 0.016(8) -0.112(8) 0.009(7)
C8 0.134(8) 0.120(8) 0.148(9) 0.048(7) 0.087(7) 0.033(7)
S1 0.0509(8) 0.0574(9) 0.0407(7) 0.0038(6) 0.0078(6) 0.0000(7)
F6 0.300(13) 0.313(14) 0.265(12) 0.072(12) 0.045(12) 0.031(12)

loop_
_atom_type_symbol
_atom_type_description
_atom_type_scat_dispersion_real
_atom_type_scat_dispersion_imag
_atom_type_scat_source
C C 0.0033 0.0016 'International Tables Vol C Tables 4.2.6.8 and 6.1.1.4'
H H 0.0000 0.0000 'International Tables Vol C Tables 4.2.6.8 and 6.1.1.4'
F F 0.0171 0.0103 'International Tables Vol C Tables 4.2.6.8 and 6.1.1.4'
N N 0.0061 0.0033 'International Tables Vol C Tables 4.2.6.8 and 6.1.1.4'
O O 0.0106 0.0060 'International Tables Vol C Tables 4.2.6.8 and 6.1.1.4'
P P 0.1023 0.0942 'International Tables Vol C Tables 4.2.6.8 and 6.1.1.4'
Ru Ru -1.2594 0.8363 'International Tables Vol C Tables 4.2.6.8 and 6.1.1.4'
S S 0.1246 0.1234 'International Tables Vol C Tables 4.2.6.8 and 6.1.1.4'

loop_
_geom_angle_atom_site_label_1
_geom_angle_atom_site_label_2
_geom_angle_atom_site_label_3
_geom_angle
_geom_angle_site_symmetry_1
_geom_angle_site_symmetry_3
N2 Ru1 C2 145.2(3) . .
N2 Ru1 C3 176.1(3) . .
N2 Ru1 C4 138.3(3) . .
N2 Ru1 C5 108.5(3) . .
N2 Ru1 C9 98.2(3) . .
N2 Ru1 C10 113.7(3) . .
N2 Ru1 S1 89.47(16) . 4_656
N2 Ru1 S1 65.92(17) . .
C2 Ru1 S1 88.79(19) . 4_656
C2 Ru1 S1 147.8(2) . .
C3 Ru1 C2 36.4(3) . .
C3 Ru1 C10 66.0(3) . .
C3 Ru1 S1 94.3(2) . 4_656
C3 Ru1 S1 113.4(2) . .
C4 Ru1 C2 66.8(3) . .
C4 Ru1 C3 37.9(3) . .
C4 Ru1 C5 36.9(3) . .
C4 Ru1 C9 66.7(3) . .
C4 Ru1 C10 79.0(3) . .
C4 Ru1 S1 93.4(2) . .
C4 Ru1 S1 124.7(3) . 4_656
C5 Ru1 C2 79.5(3) . .
C5 Ru1 C3 67.6(3) . .
C5 Ru1 C10 67.9(3) . .
C5 Ru1 S1 100.2(2) . .
C5 Ru1 S1 161.2(2) . 4_656
C9 Ru1 C2 67.0(3) . .
C9 Ru1 C3 79.2(3) . .
C9 Ru1 C5 37.4(3) . .
C9 Ru1 C10 38.0(3) . .
C9 Ru1 S1 147.5(2) . 4_656
C9 Ru1 S1 130.0(2) . .
C10 Ru1 C2 36.4(3) . .
C10 Ru1 S1 110.3(2) . 4_656
C10 Ru1 S1 167.7(2) . .
S1 Ru1 S1 81.96(6) 4_656 .
C20 O1 C21 118.2(8) . .
F5 P1 F2 172.8(8) . .
F5 P1 F3 99.4(9) . .
F5 P1 F4 88.5(6) . .
F5 P1 F6 87.4(6) . .
F2 P1 F6 85.5(8) . .
F3 P1 F2 87.7(8) . .
F3 P1 F4 94.8(9) . .
F3 P1 F6 173.1(9) . .
F1 P1 F5 98.2(8) . .
F1 P1 F2 82.5(7) . .
F1 P1 F3 90.1(9) . .
F1 P1 F4 171.0(8) . .
F1 P1 F6 88.3(6) . .
F4 P1 F2 90.1(6) . .
F4 P1 F6 85.9(5) . .
C12 N1 H1 117.7 . .
C13 N1 H1 117.7 . .
C13 N1 C12 124.5(6) . .
N3 N2 Ru1 139.6(5) . .
C13 N2 Ru1 106.3(4) . .
C13 N2 N3 113.8(6) . .
N2 N3 H3 122.0 . .
C14 N3 N2 116.0(6) . .
C14 N3 H3 122.0 . .
H1A C1 H1B 109.5 . .
H1A C1 H1C 109.5 . .
H1B C1 H1C 109.5 . .
C2 C1 H1A 109.5 . .
C2 C1 H1B 109.5 . .
C2 C1 H1C 109.5 . .
C1 C2 Ru1 130.1(6) . .
C3 C2 Ru1 69.7(4) . .
C3 C2 C1 120.6(8) . .
C3 C2 C10 119.0(7) . .
C10 C2 Ru1 69.9(4) . .
C10 C2 C1 120.3(8) . .
Ru1 C3 H3A 129.1 . .
C2 C3 Ru1 73.9(4) . .
C2 C3 H3A 120.1 . .
C2 C3 C4 119.9(7) . .
C4 C3 Ru1 69.2(4) . .
C4 C3 H3A 120.1 . .
Ru1 C4 H4 127.3 . .
C3 C4 Ru1 72.9(4) . .
C3 C4 H4 118.8 . .
C5 C4 Ru1 73.1(5) . .
C5 C4 C3 122.4(8) . .
C5 C4 H4 118.8 . .
C4 C5 Ru1 69.9(4) . .
C4 C5 C7 119.3(9) . .
C4 C5 C9 117.8(7) . .
C7 C5 Ru1 130.5(6) . .
C9 C5 Ru1 70.5(4) . .
C9 C5 C7 123.0(10) . .
H6A C6 H6B 109.5 . .
H6A C6 H6C 109.5 . .
H6B C6 H6C 109.5 . .
C7 C6 H6A 109.5 . .
C7 C6 H6B 109.5 . .
C7 C6 H6C 109.5 . .
C5 C7 H7 98.0 . .
C6 C7 C5 110.0(8) . .
C6 C7 H7 98.0 . .
C8 C7 C5 121.7(9) . .
C8 C7 C6 122.4(10) . .
C8 C7 H7 98.0 . .
Ru1 C9 H9 128.3 . .
C5 C9 Ru1 72.0(5) . .
C5 C9 H9 119.7 . .
C5 C9 C10 120.7(8) . .
C10 C9 Ru1 72.2(4) . .
C10 C9 H9 119.7 . .
Ru1 C10 H10 129.0 . .
C2 C10 Ru1 73.7(4) . .
C2 C10 C9 120.3(7) . .
C2 C10 H10 119.9 . .
C9 C10 Ru1 69.8(4) . .
C9 C10 H10 119.9 . .
H11A C11 H11B 109.5 . .
H11A C11 H11C 109.5 . .
H11B C11 H11C 109.5 . .
C12 C11 H11A 109.5 . .
C12 C11 H11B 109.5 . .
C12 C11 H11C 109.5 . .
N1 C12 C11 113.9(7) . .
N1 C12 H12A 108.8 . .
N1 C12 H12B 108.8 . .
C11 C12 H12A 108.8 . .
C11 C12 H12B 108.8 . .
H12A C12 H12B 107.7 . .
N1 C13 S1 124.2(5) . .
N2 C13 N1 130.0(6) . .
N2 C13 S1 105.8(5) . .
N3 C14 H14 120.5 . .
N3 C14 C15 119.1(7) . .
C15 C14 H14 120.5 . .
C16 C15 C14 123.5(8) . .
C20 C15 C14 120.5(7) . .
C20 C15 C16 116.0(8) . .
C15 C16 H16 118.8 . .
C17 C16 C15 122.3(10) . .
C17 C16 H16 118.8 . .
C16 C17 H17 119.9 . .
C18 C17 C16 120.2(11) . .
C18 C17 H17 119.9 . .
C17 C18 H18 119.9 . .
C19 C18 C17 120.2(10) . .
C19 C18 H18 119.9 . .
C18 C19 H19 119.5 . .
C18 C19 C20 121.0(10) . .
C20 C19 H19 119.5 . .
O1 C20 C15 115.8(7) . .
O1 C20 C19 123.9(8) . .
C15 C20 C19 120.2(8) . .
O1 C21 H21A 109.5 . .
O1 C21 H21B 109.5 . .
O1 C21 H21C 109.5 . .
H21A C21 H21B 109.5 . .
H21A C21 H21C 109.5 . .
H21B C21 H21C 109.5 . .
C7 C8 H8A 109.5 . .
C7 C8 H8B 109.5 . .
C7 C8 H8C 109.5 . .
H8A C8 H8B 109.5 . .
H8A C8 H8C 109.5 . .
H8B C8 H8C 109.5 . .
Ru1 S1 Ru1 96.27(5) 4_656 .
C13 S1 Ru1 82.0(2) . .
C13 S1 Ru1 108.1(2) . 4_656

loop_
_geom_bond_atom_site_label_1
_geom_bond_atom_site_label_2
_geom_bond_distance
_geom_bond_site_symmetry_2
Ru1 N2 2.113(6) .
Ru1 C2 2.253(7) .
Ru1 C3 2.200(7) .
Ru1 C4 2.152(7) .
Ru1 C5 2.192(7) .
Ru1 C9 2.173(8) .
Ru1 C10 2.205(7) .
Ru1 S1 2.4100(16) 4_656
Ru1 S1 2.4127(16) .
O1 C20 1.340(10) .
O1 C21 1.419(11) .
P1 F5 1.469(7) .
P1 F2 1.496(7) .
P1 F3 1.479(8) .
P1 F1 1.466(8) .
P1 F4 1.489(7) .
P1 F6 1.519(15) .
N1 H1 0.8600 .
N1 C12 1.450(9) .
N1 C13 1.321(8) .
N2 N3 1.359(8) .
N2 C13 1.317(9) .
N3 H3 0.8600 .
N3 C14 1.307(9) .
C1 H1A 0.9600 .
C1 H1B 0.9600 .
C1 H1C 0.9600 .
C1 C2 1.512(11) .
C2 C3 1.391(11) .
C2 C10 1.394(11) .
C3 H3A 0.9300 .
C3 C4 1.414(12) .
C4 H4 0.9300 .
C4 C5 1.376(12) .
C5 C7 1.520(11) .
C5 C9 1.401(12) .
C6 H6A 0.9600 .
C6 H6B 0.9600 .
C6 H6C 0.9600 .
C6 C7 1.508(13) .
C7 H7 0.9800 .
C7 C8 1.335(14) .
C9 H9 0.9300 .
C9 C10 1.426(11) .
C10 H10 0.9300 .
C11 H11A 0.9600 .
C11 H11B 0.9600 .
C11 H11C 0.9600 .
C11 C12 1.470(13) .
C12 H12A 0.9700 .
C12 H12B 0.9700 .
C13 S1 1.769(7) .
C14 H14 0.9300 .
C14 C15 1.433(10) .
C15 C16 1.398(12) .
C15 C20 1.391(11) .
C16 H16 0.9300 .
C16 C17 1.379(13) .
C17 H17 0.9300 .
C17 C18 1.345(15) .
C18 H18 0.9300 .
C18 C19 1.342(14) .
C19 H19 0.9300 .
C19 C20 1.410(12) .
C21 H21A 0.9600 .
C21 H21B 0.9600 .
C21 H21C 0.9600 .
C8 H8A 0.9600 .
C8 H8B 0.9600 .
C8 H8C 0.9600 .
S1 Ru1 2.4101(16) 4_656

loop_
_geom_torsion_atom_site_label_1
_geom_torsion_atom_site_label_2
_geom_torsion_atom_site_label_3
_geom_torsion_atom_site_label_4
_geom_torsion
_geom_torsion_site_symmetry_1
_geom_torsion_site_symmetry_4
Ru1 N2 N3 C14 8.0(11) . .
Ru1 N2 C13 N1 178.0(6) . .
Ru1 N2 C13 S1 -0.3(5) . .
Ru1 C2 C3 C4 -53.7(6) . .
Ru1 C2 C10 C9 54.0(6) . .
Ru1 C3 C4 C5 -56.3(7) . .
Ru1 C4 C5 C7 126.0(7) . .
Ru1 C4 C5 C9 -53.6(6) . .
Ru1 C5 C7 C6 170.0(9) . .
Ru1 C5 C7 C8 -36(2) . .
Ru1 C5 C9 C10 -55.6(6) . .
Ru1 C9 C10 C2 -55.8(6) . .
N1 C13 S1 Ru1 87.8(6) . 4_656
N1 C13 S1 Ru1 -178.2(6) . .
N2 Ru1 C2 C1 -72.7(9) . .
N2 Ru1 C2 C3 173.7(4) . .
N2 Ru1 C2 C10 40.5(7) . .
N2 Ru1 C3 C2 -115(4) . .
N2 Ru1 C3 C4 16(4) . .
N2 Ru1 C4 C3 -178.3(4) . .
N2 Ru1 C4 C5 -45.6(7) . .
N2 Ru1 C5 C4 149.9(5) . .
N2 Ru1 C5 C7 38.1(11) . .
N2 Ru1 C5 C9 -79.1(5) . .
N2 Ru1 C9 C5 109.8(5) . .
N2 Ru1 C9 C10 -118.4(5) . .
N2 Ru1 C10 C2 -156.1(4) . .
N2 Ru1 C10 C9 72.0(5) . .
N2 Ru1 S1 Ru1 107.25(18) . 4_656
N2 Ru1 S1 C13 -0.2(3) . .
N2 N3 C14 C15 179.0(6) . .
N2 C13 S1 Ru1 -93.8(4) . 4_656
N2 C13 S1 Ru1 0.3(4) . .
N3 N2 C13 N1 2.6(10) . .
N3 N2 C13 S1 -175.8(5) . .
N3 C14 C15 C16 -7.3(12) . .
N3 C14 C15 C20 170.1(7) . .
C1 C2 C3 Ru1 -125.4(7) . .
C1 C2 C3 C4 -179.1(7) . .
C1 C2 C10 Ru1 125.5(7) . .
C1 C2 C10 C9 179.4(7) . .
C2 Ru1 N2 N3 -17.6(9) . .
C2 Ru1 N2 C13 168.8(5) . .
C2 Ru1 C3 C4 131.6(7) . .
C2 Ru1 C4 C3 -28.8(4) . .
C2 Ru1 C4 C5 103.9(5) . .
C2 Ru1 C5 C4 -65.2(5) . .
C2 Ru1 C5 C7 -177.0(11) . .
C2 Ru1 C5 C9 65.7(5) . .
C2 Ru1 C9 C5 -103.2(5) . .
C2 Ru1 C9 C10 28.7(5) . .
C2 Ru1 C10 C9 -131.9(7) . .
C2 Ru1 S1 Ru1 -60.5(4) . 4_656
C2 Ru1 S1 C13 -167.9(4) . .
C2 C3 C4 Ru1 55.9(6) . .
C2 C3 C4 C5 -0.4(11) . .
C3 Ru1 N2 N3 92(4) . .
C3 Ru1 N2 C13 -81(4) . .
C3 Ru1 C2 C1 113.5(10) . .
C3 Ru1 C2 C10 -133.2(7) . .
C3 Ru1 C4 C5 132.7(7) . .
C3 Ru1 C5 C4 -29.2(5) . .
C3 Ru1 C5 C7 -141.1(12) . .
C3 Ru1 C5 C9 101.7(5) . .
C3 Ru1 C9 C5 -67.2(5) . .
C3 Ru1 C9 C10 64.6(5) . .
C3 Ru1 C10 C2 28.2(5) . .
C3 Ru1 C10 C9 -103.7(5) . .
C3 Ru1 S1 Ru1 -77.0(2) . 4_656
C3 Ru1 S1 C13 175.6(3) . .
C3 C2 C10 Ru1 -51.4(6) . .
C3 C2 C10 C9 2.6(11) . .
C3 C4 C5 Ru1 56.2(6) . .
C3 C4 C5 C7 -177.8(7) . .
C3 C4 C5 C9 2.6(11) . .
C4 Ru1 N2 N3 107.6(8) . .
C4 Ru1 N2 C13 -66.0(6) . .
C4 Ru1 C2 C1 143.5(9) . .
C4 Ru1 C2 C3 30.0(5) . .
C4 Ru1 C2 C10 -103.3(5) . .
C4 Ru1 C3 C2 -131.6(7) . .
C4 Ru1 C5 C7 -111.9(13) . .
C4 Ru1 C5 C9 130.9(7) . .
C4 Ru1 C9 C5 -29.6(5) . .
C4 Ru1 C9 C10 102.2(5) . .
C4 Ru1 C10 C2 65.7(5) . .
C4 Ru1 C10 C9 -66.2(5) . .
C4 Ru1 S1 Ru1 -110.3(3) . 4_656
C4 Ru1 S1 C13 142.3(3) . .
C4 C5 C7 C6 82.2(13) . .
C4 C5 C7 C8 -124.1(14) . .
C4 C5 C9 Ru1 53.3(6) . .
C4 C5 C9 C10 -2.3(11) . .
C5 Ru1 N2 N3 80.7(8) . .
C5 Ru1 N2 C13 -92.9(5) . .
C5 Ru1 C2 C1 179.9(9) . .
C5 Ru1 C2 C3 66.4(5) . .
C5 Ru1 C2 C10 -66.9(5) . .
C5 Ru1 C3 C2 -103.1(5) . .
C5 Ru1 C3 C4 28.5(5) . .
C5 Ru1 C4 C3 -132.7(7) . .
C5 Ru1 C9 C10 131.9(7) . .
C5 Ru1 C10 C2 102.6(5) . .
C5 Ru1 C10 C9 -29.3(5) . .
C5 Ru1 S1 Ru1 -146.9(3) . 4_656
C5 Ru1 S1 C13 105.7(3) . .
C5 C9 C10 Ru1 55.5(6) . .
C5 C9 C10 C2 -0.3(11) . .
C7 C5 C9 Ru1 -126.3(8) . .
C7 C5 C9 C10 178.2(7) . .
C9 Ru1 N2 N3 43.6(8) . .
C9 Ru1 N2 C13 -130.0(5) . .
C9 Ru1 C2 C1 -143.1(9) . .
C9 Ru1 C2 C3 103.4(5) . .
C9 Ru1 C2 C10 -29.9(5) . .
C9 Ru1 C3 C2 -65.8(5) . .
C9 Ru1 C3 C4 65.8(5) . .
C9 Ru1 C4 C3 -102.7(5) . .
C9 Ru1 C4 C5 30.0(5) . .
C9 Ru1 C5 C4 -130.9(7) . .
C9 Ru1 C5 C7 117.2(13) . .
C9 Ru1 C10 C2 131.9(7) . .
C9 Ru1 S1 Ru1 -172.5(3) . 4_656
C9 Ru1 S1 C13 80.1(4) . .
C9 C5 C7 C6 -98.2(12) . .
C9 C5 C7 C8 55.5(17) . .
C10 Ru1 N2 N3 7.3(8) . .
C10 Ru1 N2 C13 -166.3(4) . .
C10 Ru1 C2 C1 -113.3(10) . .
C10 Ru1 C2 C3 133.2(7) . .
C10 Ru1 C3 C2 -28.3(4) . .
C10 Ru1 C3 C4 103.3(5) . .
C10 Ru1 C4 C3 -64.9(5) . .
C10 Ru1 C4 C5 67.8(5) . .
C10 Ru1 C5 C4 -101.3(5) . .
C10 Ru1 C5 C7 146.9(12) . .
C10 Ru1 C5 C9 29.7(5) . .
C10 Ru1 C9 C5 -131.9(7) . .
C10 Ru1 S1 Ru1 -161.6(10) . 4_656
C10 Ru1 S1 C13 91.0(11) . .
C10 C2 C3 Ru1 51.5(6) . .
C10 C2 C3 C4 -2.3(11) . .
C12 N1 C13 N2 -173.0(7) . .
C12 N1 C13 S1 5.0(10) . .
C13 N1 C12 C11 89.9(10) . .
C13 N2 N3 C14 -178.7(6) . .
C14 C15 C16 C17 177.3(9) . .
C14 C15 C20 O1 -0.3(11) . .
C14 C15 C20 C19 -179.2(8) . .
C15 C16 C17 C18 2.8(17) . .
C16 C15 C20 O1 177.4(8) . .
C16 C15 C20 C19 -1.6(12) . .
C16 C17 C18 C19 -3.3(18) . .
C17 C18 C19 C20 1.5(17) . .
C18 C19 C20 O1 -177.8(9) . .
C18 C19 C20 C15 1.0(14) . .
C20 C15 C16 C17 -0.2(14) . .
C21 O1 C20 C15 175.0(9) . .
C21 O1 C20 C19 -6.1(13) . .
S1 Ru1 N2 N3 173.8(8) . .
S1 Ru1 N2 N3 -104.8(7) 4_656 .
S1 Ru1 N2 C13 0.2(4) . .
S1 Ru1 N2 C13 81.7(4) 4_656 .
S1 Ru1 C2 C1 14.6(8) 4_656 .
S1 Ru1 C2 C1 87.4(9) . .
S1 Ru1 C2 C3 -26.1(6) . .
S1 Ru1 C2 C3 -98.9(4) 4_656 .
S1 Ru1 C2 C10 127.9(5) 4_656 .
S1 Ru1 C2 C10 -159.4(4) . .
S1 Ru1 C3 C2 82.1(4) 4_656 .
S1 Ru1 C3 C2 165.2(4) . .
S1 Ru1 C3 C4 -63.2(5) . .
S1 Ru1 C3 C4 -146.3(5) 4_656 .
S1 Ru1 C4 C3 124.9(5) . .
S1 Ru1 C4 C3 42.3(5) 4_656 .
S1 Ru1 C4 C5 -102.4(5) . .
S1 Ru1 C4 C5 175.0(4) 4_656 .
S1 Ru1 C5 C4 -12.9(10) 4_656 .
S1 Ru1 C5 C4 82.1(5) . .
S1 Ru1 C5 C7 -124.8(10) 4_656 .
S1 Ru1 C5 C7 -29.8(11) . .
S1 Ru1 C5 C9 118.0(7) 4_656 .
S1 Ru1 C5 C9 -147.0(4) . .
S1 Ru1 C9 C5 -148.1(4) 4_656 .
S1 Ru1 C9 C5 44.4(6) . .
S1 Ru1 C9 C10 -16.2(7) 4_656 .
S1 Ru1 C9 C10 176.2(4) . .
S1 Ru1 C10 C2 -57.3(5) 4_656 .
S1 Ru1 C10 C2 118.2(10) . .
S1 Ru1 C10 C9 170.8(4) 4_656 .
S1 Ru1 C10 C9 -13.7(14) . .
S1 Ru1 S1 Ru1 14.22(8) 4_656 4_656
S1 Ru1 S1 C13 -93.2(2) 4_656 .
